data_7237951
loop_
_publ_author_name
'Artizzu, Flavia'
'Atzori, Matteo'
'Liu, Jing'
'Mara, Dimitrije'
'Van Hecke, Kristof'
'Van Deun, Rik'

_publ_section_title
;
 Solution-processable Yb/Er 2D-layered metallorganic frameworks with high
 NIR-emission quantum yields
;
_journal_issue 36
_journal_name_full 'Journal of Materials Chemistry C'
_journal_page_first 11207
_journal_paper_doi 10.1039/C9TC03698A
_journal_volume 7
_journal_year 2019
_chemical_formula_moiety 'C65.89 H72 Cl6.11 Er4 N5.89 O36 S12'
_chemical_formula_sum 'C65.89 H72 Cl6.11 Er4 N5.89 O36 S12'
_chemical_formula_weight 2792.81
_space_group_crystal_system tetragonal
_space_group_IT_number 87
_space_group_name_Hall '-I 4'
_space_group_name_H-M_alt 'I 4/m'
_atom_sites_solution_hydrogens geom
_atom_sites_solution_primary dual
_audit_creation_date 2019-05-17
_audit_creation_method
;
Olex2 1.2
(compiled May 18 2018 14:05:52 for OlexSys, GUI svn.r5506)
;
_audit_update_record
;
2019-05-17 deposited with the CCDC.	2019-08-22 downloaded from the CCDC.
;
_cell_angle_alpha 90
_cell_angle_beta 90
_cell_angle_gamma 90
_cell_formula_units_Z 2
_cell_length_a 19.7597(10)
_cell_length_b 19.7597(10)
_cell_length_c 14.6295(10)
_cell_measurement_reflns_used 2987
_cell_measurement_temperature 100.0(1)
_cell_measurement_theta_max 69.2060
_cell_measurement_theta_min 3.7420
_cell_volume 5712.0(6)
_computing_cell_refinement 'CrysAlisPro 1.171.39.46 (Rigaku OD, 2018)'
_computing_data_collection 'CrysAlisPro 1.171.39.46 (Rigaku OD, 2018)'
_computing_data_reduction 'CrysAlisPro 1.171.39.46 (Rigaku OD, 2018)'
_computing_molecular_graphics 'Olex2 (Dolomanov et al., 2009)'
_computing_publication_material 'Olex2 (Dolomanov et al., 2009)'
_computing_structure_refinement 'ShelXL (Sheldrick, 2015)'
_computing_structure_solution 'ShelXT (Sheldrick, 2015)'
_diffrn_ambient_environment N~2~
_diffrn_ambient_temperature 100.0(1)
_diffrn_detector 'CCD plate'
_diffrn_detector_area_resol_mean 10.4839
_diffrn_detector_type Atlas
_diffrn_measured_fraction_theta_full 0.978
_diffrn_measured_fraction_theta_max 0.955
_diffrn_measurement_details
;
List of Runs (angles in degrees, time in seconds):

  # Type    Start    End  Width  t~exp~   \w     \q     \k     \f   Frames
#--------------------------------------------------------------------------
  1  \w    -83.00  38.00   1.00    7.00    --  -41.80  19.00  60.00  121
  2  \w     23.00  98.00   1.00    7.00    --   41.80-125.00 120.00   75
  3  \w    101.00 178.00   1.00  160.00    --  109.13 107.00 -98.00   77
  4  \w     94.00 178.00   1.00  160.00    --  109.13 125.00 -30.00   84
  5  \w     94.00 178.00   1.00  160.00    --  109.13 125.00-150.00   84
  6  \w     36.00  96.00   1.00  160.00    --  109.13-125.00 -90.00   60
  7  \w   -116.00 -17.00   1.00    7.00    --  -41.80 -38.00-120.00   99
  8  \w   -118.00  -9.00   1.00    7.00    --  -41.80 -77.00 120.00  109
  9  \w    -92.00 -59.00   1.00    7.00    --  -41.80 125.00-150.00   33
 10  \w   -118.00  -9.00   1.00    7.00    --  -41.80 -77.00  30.00  109
;
_diffrn_measurement_device 'four-circle diffractometer'
_diffrn_measurement_device_type 'SuperNova, Dual, Cu at home/near, Atlas'
_diffrn_measurement_method '\w scans'
_diffrn_orient_matrix_type 'CrysAlisPro convention (1999,Acta A55,543-557)'
_diffrn_orient_matrix_UB_11 0.0639670000
_diffrn_orient_matrix_UB_12 0.0052459000
_diffrn_orient_matrix_UB_13 -0.0598922000
_diffrn_orient_matrix_UB_21 0.0406930000
_diffrn_orient_matrix_UB_22 0.0250928000
_diffrn_orient_matrix_UB_23 0.0831790000
_diffrn_orient_matrix_UB_31 0.0183463000
_diffrn_orient_matrix_UB_32 -0.0735830000
_diffrn_orient_matrix_UB_33 0.0241855000
_diffrn_radiation_monochromator mirror
_diffrn_radiation_probe x-ray
_diffrn_radiation_type CuK\a
_diffrn_radiation_wavelength 1.54184
_diffrn_reflns_av_R_equivalents 0.0311
_diffrn_reflns_av_unetI/netI 0.0165
_diffrn_reflns_Laue_measured_fraction_full 0.978
_diffrn_reflns_Laue_measured_fraction_max 0.955
_diffrn_reflns_limit_h_max 20
_diffrn_reflns_limit_h_min -24
_diffrn_reflns_limit_k_max 16
_diffrn_reflns_limit_k_min -23
_diffrn_reflns_limit_l_max 18
_diffrn_reflns_limit_l_min -12
_diffrn_reflns_number 13234
_diffrn_reflns_point_group_measured_fraction_full 0.978
_diffrn_reflns_point_group_measured_fraction_max 0.955
_diffrn_reflns_theta_full 67.684
_diffrn_reflns_theta_max 75.107
_diffrn_reflns_theta_min 3.759
_diffrn_source 'micro-focus sealed X-ray tube'
_diffrn_source_type 'SuperNova (Cu) X-ray Source'
_exptl_absorpt_coefficient_mu 9.192
_exptl_absorpt_correction_T_max 1.000
_exptl_absorpt_correction_T_min 0.696
_exptl_absorpt_correction_type gaussian
_exptl_absorpt_process_details
;
CrysAlisPro 1.171.39.46 (Rigaku Oxford Diffraction, 2018)
Numerical absorption correction based on gaussian integration over
			a multifaceted crystal model
Empirical absorption correction using spherical harmonics,
 implemented in SCALE3 ABSPACK scaling algorithm.
;
_exptl_crystal_colour 'clear red'
_exptl_crystal_colour_lustre clear
_exptl_crystal_colour_primary red
_exptl_crystal_density_diffrn 1.623
_exptl_crystal_description block
_exptl_crystal_F_000 2728.9
_exptl_crystal_size_max 0.231
_exptl_crystal_size_mid 0.219
_exptl_crystal_size_min 0.164
_refine_diff_density_max 0.599
_refine_diff_density_min -0.558
_refine_diff_density_rms 0.080
_refine_ls_extinction_method none
_refine_ls_goodness_of_fit_ref 1.056
_refine_ls_hydrogen_treatment constr
_refine_ls_matrix_type full
_refine_ls_number_parameters 171
_refine_ls_number_reflns 2937
_refine_ls_number_restraints 353
_refine_ls_restrained_S_all 1.318
_refine_ls_R_factor_all 0.1828
_refine_ls_R_factor_gt 0.1255
_refine_ls_shift/su_max 0.001
_refine_ls_shift/su_mean 0.000
_refine_ls_structure_factor_coef Fsqd
_refine_ls_weighting_details 'w=1/[\s^2^(Fo^2^)+50.0000P] where P=(Fo^2^+2Fc^2^)/3'
_refine_ls_weighting_scheme calc
_refine_ls_wR_factor_gt 0.1707
_refine_ls_wR_factor_ref 0.1909
_reflns_Friedel_coverage 0.000
_reflns_number_gt 1154
_reflns_number_total 2937
_reflns_threshold_expression 'I > 2\s(I)'
_cod_data_source_file c9tc03698a4.cif
_cod_data_source_block er_cncl_3
_cod_original_cell_volume 5712.0(7)
_cod_database_code 7237951
_shelx_shelxl_version_number 2018/3
_chemical_oxdiff_formula 'C65.89 H72 Cl6.11 Er4 N5.89 O36 S12'
_shelx_space_group_comment
;
The symmetry employed for this shelxl refinement is uniquely defined
by the following loop, which should always be used as a source of
symmetry information in preference to the above space-group names.
They are only intended as comments.
;
_reflns_odcompleteness_completeness 98.65
_reflns_odcompleteness_iscentric 1
_reflns_odcompleteness_theta 66.97
_olex2_refinement_description
;
1. Fixed Uiso
 At 1.5 times of:
  All C(H,H,H) groups
2. Restrained distances
 S1-O5 = S2-O6
 1.515 with sigma of 0.01
 S1-C7 = S1-C8 = S2-C9 = S2-C10
 1.776 with sigma of 0.01
 C1-O1 = C3-O4 = C5-O2 = C4-O3
 1.256 with sigma of 0.01
 C1-C2 = C2-C3 = C5-C6
 1.398 with sigma of 0.01
 C4-C5
 1.53 with sigma of 0.01
 C6-Cl1B = C2-Cl1A
 1.73 with sigma of 0.01
 C6-C11A = C2-C11B
 1.43 with sigma of 0.01
 N1A-C11A = N1B-C11B
 1.134 with sigma of 0.01
 C7-O5 = C8-O5 = C9-O6 = C10-O6
 2.619 with sigma of 0.02
 C7-C8 = C9-C10
 2.688 with sigma of 0.02
 C1-Cl1A = C3-Cl1A
 2.7 with sigma of 0.02
 C1-C11B = C3-C11B
 2.45 with sigma of 0.02
 C5-Cl1B
 2.7 with sigma of 0.02
 C5-C11A
 2.45 with sigma of 0.02
 C2-N1B = C3-N1B = C5-N1A
 3.5 with sigma of 0.02
3. Restrained planarity
 C1, C2, C3, C11B, Cl1A, N1B
 with sigma of 0.01
 C4, C5, C6, C11A, Cl1B, N1A
 with sigma of 0.01
4. Uiso/Uaniso restraints and constraints
All non-hydrogen atoms restrained to be isotropic: with sigma of 0.02 and sigma
for terminal atoms of 0.04
Uanis(Cl1A) = Uanis(Cl1B) = Uanis(C11A) = Uanis(C11B) = Uanis(N1A) = Uanis(N1B)
5. Rigid body (RIGU) restrains
 All non-hydrogen atoms
 with sigma for 1-2 distances of 0.0035 and sigma for 1-3 distances of 0.0035
6. Others
 Sof(C11B)=Sof(N1B)=1-FVAR(1)
 Sof(Cl1B)=0.5*(1-FVAR(2))
 Sof(C11A)=Sof(N1A)=0.5*FVAR(2)
 Sof(Cl1A)=FVAR(1)
 Fixed Sof: H7A(0.5) H7B(0.5) H7C(0.5) H8A(0.5) H8B(0.25) H8C(0.5) S1(0.5)
7.a Idealised Me refined as rotating group:
 C7(H7A,H7B,H7C), C8(H8A,H8B,H8C), C9(H9A,H9B,H9C), C10(H10A,H10B,H10C)
;
_olex2_exptl_crystal_mounting_method 'mounted on a nylon loop'
_olex2_submission_special_instructions 'No special instructions were received'
_oxdiff_exptl_absorpt_empirical_details
;
Empirical correction (ABSPACK) includes:
- Absorption correction using spherical harmonics
- Frame scaling
- B-factor correction
;
_oxdiff_exptl_absorpt_empirical_full_max 3.578
_oxdiff_exptl_absorpt_empirical_full_min 0.489

loop_
_space_group_symop_operation_xyz
'x, y, z'
'-x, -y, z'
'-y, x, z'
'y, -x, z'
'x+1/2, y+1/2, z+1/2'
'-x+1/2, -y+1/2, z+1/2'
'-y+1/2, x+1/2, z+1/2'
'y+1/2, -x+1/2, z+1/2'
'-x, -y, -z'
'x, y, -z'
'y, -x, -z'
'-y, x, -z'
'-x+1/2, -y+1/2, -z+1/2'
'x+1/2, y+1/2, -z+1/2'
'y+1/2, -x+1/2, -z+1/2'
'-y+1/2, x+1/2, -z+1/2'

loop_
_atom_site_label
_atom_site_type_symbol
_atom_site_fract_x
_atom_site_fract_y
_atom_site_fract_z
_atom_site_U_iso_or_equiv
_atom_site_adp_type
_atom_site_occupancy
_atom_site_site_symmetry_order
_atom_site_calc_flag
_atom_site_refinement_flags_posn
_atom_site_refinement_flags_adp
_atom_site_refinement_flags_occupancy
_atom_site_disorder_assembly
_atom_site_disorder_group
C1 C 0.65955(8) 0.34311(13) 0.5551(3) 0.158(2) Uani 1 1 d D U . . .
C2 C 0.68753(3) 0.39806(6) 0.5971(2) 0.152(2) Uani 1 1 d D U . . .
C3 C 0.71634(8) 0.45192(13) 0.5550(3) 0.152(2) Uani 1 1 d D U . . .
C4 C 0.5596(2) 0.0376(3) 0.500000 0.172(3) Uani 1 2 d DS TU P A .
C5 C 0.4905(2) 0.0724(2) 0.500000 0.164(3) Uani 1 2 d DS TU P A .
C6 C 0.43342(19) 0.0307(3) 0.500000 0.175(3) Uani 1 2 d DS TU P . .
C7 C 0.7631(6) 0.0657(3) 0.500000 0.303(7) Uani 1 2 d DS TU P . .
H7A H 0.770954 0.068082 0.566071 0.455 Uiso 0.5 1 calc GR . . . .
H7B H 0.802109 0.044347 0.470322 0.455 Uiso 0.5 1 calc GR . . . .
H7C H 0.722358 0.038928 0.487920 0.455 Uiso 0.5 1 calc GR . . . .
C8 C 0.8294(3) 0.1827(5) 0.500000 0.321(8) Uani 1 2 d DS TU P . .
H8A H 0.842465 0.222065 0.463312 0.481 Uiso 0.5 1 calc GR . . . .
H8B H 0.865113 0.148403 0.496949 0.481 Uiso 0.5 2 calc GR . . . .
H8C H 0.822736 0.196599 0.563677 0.481 Uiso 0.5 1 calc GR . . . .
C9 C 0.5686(4) 0.2316(3) 0.7857(5) 0.349(6) Uani 1 1 d D U . . .
H9A H 0.570747 0.274220 0.751634 0.523 Uiso 1 1 calc GR . . . .
H9B H 0.585264 0.238750 0.848001 0.523 Uiso 1 1 calc GR . . . .
H9C H 0.521640 0.215684 0.787912 0.523 Uiso 1 1 calc GR . . . .
C10 C 0.6234(6) 0.0966(3) 0.7936(5) 0.413(7) Uani 1 1 d D U . . .
H10A H 0.578066 0.083580 0.814203 0.620 Uiso 1 1 calc GR . . . .
H10B H 0.652822 0.103337 0.846746 0.620 Uiso 1 1 calc GR . . . .
H10C H 0.642140 0.060742 0.754831 0.620 Uiso 1 1 calc GR . . . .
Cl1A Cl 0.68622(16) 0.3988(2) 0.7186(2) 0.2126(12) Uani 0.528(4) 1 d D U . A 1
C11A C 0.3668(2) 0.0603(5) 0.500000 0.2126(12) Uani 0.528(4) 2 d DS TU P A 1
N1A N 0.3158(3) 0.0864(6) 0.500000 0.2126(12) Uani 0.528(4) 2 d DS TU P A 1
Cl1B Cl 0.3530(2) 0.0666(4) 0.500000 0.2126(12) Uani 0.472(4) 2 d DS TU P A 2
C11B C 0.6872(2) 0.4007(4) 0.7031(3) 0.2126(12) Uani 0.472(4) 1 d D U . A 2
N1B N 0.6877(2) 0.4051(4) 0.7888(3) 0.2126(12) Uani 0.472(4) 1 d D U . A 2
Er1 Er 0.58793(5) 0.20130(5) 0.500000 0.2090(4) Uani 1 2 d S TU P A .
O1 O 0.6351(2) 0.2908(2) 0.5886(3) 0.1914(19) Uani 1 1 d D U . . .
O2 O 0.4879(3) 0.1359(2) 0.500000 0.175(2) Uani 1 2 d DS TU P . .
O3 O 0.6075(3) 0.0788(3) 0.500000 0.205(3) Uani 1 2 d DS TU P . .
O4 O 0.7410(2) 0.5040(2) 0.5882(3) 0.1724(18) Uani 1 1 d D U . . .
O5 O 0.6979(3) 0.1863(3) 0.500000 0.261(4) Uani 1 2 d DS TU P . .
O6 O 0.5919(3) 0.1566(3) 0.6412(3) 0.231(2) Uani 1 1 d D U . . .
S1 S 0.75224(18) 0.14805(18) 0.4563(2) 0.201(2) Uani 0.5 1 d D U . A .
S2 S 0.6185(2) 0.17129(16) 0.7315(2) 0.336(2) Uani 1 1 d D U . . .

loop_
_atom_site_aniso_label
_atom_site_aniso_U_11
_atom_site_aniso_U_22
_atom_site_aniso_U_33
_atom_site_aniso_U_23
_atom_site_aniso_U_13
_atom_site_aniso_U_12
C1 0.155(5) 0.194(4) 0.124(4) 0.005(3) 0.000(4) 0.007(3)
C2 0.137(4) 0.192(3) 0.129(3) 0.006(3) -0.016(3) 0.012(3)
C3 0.134(4) 0.184(3) 0.137(4) -0.001(3) -0.002(3) 0.018(3)
C4 0.187(4) 0.181(6) 0.149(7) 0.000 0.000 0.018(3)
C5 0.184(4) 0.175(4) 0.134(6) 0.000 0.000 0.013(3)
C6 0.204(4) 0.195(6) 0.127(6) 0.000 0.000 -0.009(3)
C7 0.254(13) 0.311(9) 0.345(16) 0.000 0.000 -0.023(8)
C8 0.258(9) 0.317(11) 0.388(18) 0.000 0.000 -0.029(9)
C9 0.366(13) 0.513(11) 0.167(7) 0.035(8) -0.026(9) 0.029(10)
C10 0.417(14) 0.517(12) 0.307(10) 0.136(10) -0.091(11) 0.027(11)
Cl1A 0.215(2) 0.276(3) 0.1468(17) 0.012(3) -0.029(2) -0.006(2)
C11A 0.215(2) 0.276(3) 0.1468(17) 0.012(3) -0.029(2) -0.006(2)
N1A 0.215(2) 0.276(3) 0.1468(17) 0.012(3) -0.029(2) -0.006(2)
Cl1B 0.215(2) 0.276(3) 0.1468(17) 0.012(3) -0.029(2) -0.006(2)
C11B 0.215(2) 0.276(3) 0.1468(17) 0.012(3) -0.029(2) -0.006(2)
N1B 0.215(2) 0.276(3) 0.1468(17) 0.012(3) -0.029(2) -0.006(2)
Er1 0.2350(8) 0.2195(8) 0.1724(6) 0.000 0.000 0.0116(7)
O1 0.229(4) 0.219(3) 0.126(3) 0.012(3) -0.022(3) -0.043(3)
O2 0.158(4) 0.181(3) 0.186(5) 0.000 0.000 0.011(3)
O3 0.186(4) 0.188(5) 0.242(6) 0.000 0.000 0.020(3)
O4 0.203(4) 0.198(3) 0.116(3) 0.010(3) -0.006(3) -0.007(3)
O5 0.233(6) 0.257(6) 0.292(8) 0.000 0.000 -0.035(5)
O6 0.244(5) 0.208(4) 0.242(4) 0.042(4) -0.066(4) -0.007(4)
S1 0.220(4) 0.223(4) 0.159(4) -0.013(3) 0.012(3) -0.024(3)
S2 0.447(5) 0.294(4) 0.266(3) 0.026(3) -0.035(4) 0.047(4)

loop_
_atom_type_symbol
_atom_type_description
_atom_type_scat_dispersion_real
_atom_type_scat_dispersion_imag
_atom_type_scat_source
C C 0.0181 0.0091 'International Tables Vol C Tables 4.2.6.8 and 6.1.1.4'
H H 0.0000 0.0000 'International Tables Vol C Tables 4.2.6.8 and 6.1.1.4'
Cl Cl 0.3639 0.7018 'International Tables Vol C Tables 4.2.6.8 and 6.1.1.4'
Er Er -9.4367 3.9380 'International Tables Vol C Tables 4.2.6.8 and 6.1.1.4'
N N 0.0311 0.0180 'International Tables Vol C Tables 4.2.6.8 and 6.1.1.4'
O O 0.0492 0.0322 'International Tables Vol C Tables 4.2.6.8 and 6.1.1.4'
S S 0.3331 0.5567 'International Tables Vol C Tables 4.2.6.8 and 6.1.1.4'

loop_
_exptl_crystal_face_index_h
_exptl_crystal_face_index_k
_exptl_crystal_face_index_l
_exptl_crystal_face_perp_dist
9 -9 2 0.0720
7 9 4 0.0682
-2 13 -2 0.1287
-10 4 -6 0.1206
-3 -12 -1 0.1056
-10 -4 -5 0.1230
8 -8 5 0.0791
1 -1 9 0.0658
-1 7 8 0.0996
-3 12 3 0.1205
2 -10 -6 0.0852
1 -4 -9 0.0744
-1 3 -9 0.0975
-7 -8 5 0.0909
-11 5 3 0.1074
-10 8 2 0.1186
8 7 -5 0.1114
11 2 -5 0.1001

loop_
_geom_angle_atom_site_label_1
_geom_angle_atom_site_label_2
_geom_angle_atom_site_label_3
_geom_angle
_geom_angle_site_symmetry_1
_geom_angle_site_symmetry_3
C2 C1 C1 116.8(2) . 10_556
O1 C1 C1 113.2(3) . 10_556
O1 C1 C2 130.0(4) . .
C1 C2 Cl1A 116.8(3) . .
C1 C2 C11B 118.4(4) . .
C3 C2 C1 126.2(3) . .
C3 C2 Cl1A 117.0(3) . .
C3 C2 C11B 115.4(3) . .
C2 C3 C3 117.0(2) . 10_556
O4 C3 C2 129.8(4) . .
O4 C3 C3 113.1(3) . 10_556
C6 C4 C5 122.6(4) 9_656 .
O3 C4 C5 112.6(5) . .
O3 C4 C6 124.8(5) . 9_656
C6 C5 C4 117.1(4) . .
O2 C5 C4 119.1(5) . .
O2 C5 C6 123.8(5) . .
C4 C6 C5 120.3(4) 9_656 .
C4 C6 C11A 119.8(6) 9_656 .
C4 C6 Cl1B 119.9(4) 9_656 .
C5 C6 C11A 119.9(6) . .
C5 C6 Cl1B 119.8(5) . .
N1A C11A C6 176.8(10) . .
N1B C11B C2 177.9(8) . .
O1 Er1 O1 65.9(2) 10_556 .
O1 Er1 O3 132.18(14) 10_556 .
O1 Er1 O3 132.18(14) . .
O1 Er1 O4 102.16(15) . 11_566
O1 Er1 O4 67.89(16) . 4_565
O1 Er1 O4 67.90(16) 10_556 11_566
O1 Er1 O4 102.16(15) 10_556 4_565
O2 Er1 O1 137.18(14) . 10_556
O2 Er1 O1 137.18(14) . .
O2 Er1 O3 65.93(18) . .
O2 Er1 O4 71.34(15) . 4_565
O2 Er1 O4 71.34(15) . 11_566
O4 Er1 O3 125.48(15) 4_565 .
O4 Er1 O3 125.48(15) 11_566 .
O4 Er1 O4 65.33(19) 11_566 4_565
O5 Er1 O1 73.30(19) . .
O5 Er1 O1 73.30(19) . 10_556
O5 Er1 O2 139.1(2) . .
O5 Er1 O3 73.2(2) . .
O5 Er1 O4 138.74(14) . 11_566
O5 Er1 O4 138.74(14) . 4_565
O5 Er1 O6 85.00(15) . .
O5 Er1 O6 85.00(15) . 10_556
O6 Er1 O1 77.21(16) 10_556 10_556
O6 Er1 O1 77.21(16) . .
O6 Er1 O1 141.08(17) . 10_556
O6 Er1 O1 141.09(17) 10_556 .
O6 Er1 O2 79.27(14) 10_556 .
O6 Er1 O2 79.27(14) . .
O6 Er1 O3 66.82(13) 10_556 .
O6 Er1 O3 66.82(13) . .
O6 Er1 O4 73.46(17) 10_556 11_566
O6 Er1 O4 73.46(17) . 4_565
O6 Er1 O4 135.01(17) 10_556 4_565
O6 Er1 O4 135.01(17) . 11_566
O6 Er1 O6 133.5(3) 10_556 .
C1 O1 Er1 123.8(3) . .
C5 O2 Er1 120.8(4) . .
C4 O3 Er1 121.6(5) . .
C3 O4 Er1 123.6(3) . 3_655
S1 O5 Er1 143.0(3) . .
S1 O5 Er1 143.0(3) 10_556 .
S1 O5 S1 51.9(3) 10_556 .
S2 O6 Er1 140.4(4) . .
C7 S1 C8 96.9(4) . .
O5 S1 C7 114.2(4) . .
O5 S1 C8 105.8(4) . .
S1 S1 C7 68.72(13) 10_556 .
S1 S1 C8 69.06(13) 10_556 .
S1 S1 O5 64.05(17) 10_556 .
C10 S2 C9 112.1(4) . .
O6 S2 C9 110.3(4) . .
O6 S2 C10 109.1(4) . .

loop_
_geom_bond_atom_site_label_1
_geom_bond_atom_site_label_2
_geom_bond_distance
_geom_bond_site_symmetry_2
C1 C1 1.613(9) 10_556
C1 C2 1.365(3) .
C1 O1 1.241(5) .
C2 C3 1.355(3) .
C2 Cl1A 1.778(4) .
C2 C11B 1.551(5) .
C3 C3 1.610(8) 10_556
C3 O4 1.238(4) .
C4 C5 1.529(6) .
C4 C6 1.356(9) 9_656
C4 O3 1.249(6) .
C5 C6 1.398(6) .
C5 O2 1.256(6) .
C6 C11A 1.441(6) .
C6 Cl1B 1.740(6) .
C7 S1 1.761(5) .
C8 S1 1.788(6) .
C9 S2 1.737(6) .
C10 S2 1.736(6) .
C11A N1A 1.131(7) .
C11B N1B 1.257(6) .
Er1 O1 2.383(4) .
Er1 O1 2.383(4) 10_556
Er1 O2 2.361(6) .
Er1 O3 2.451(6) .
Er1 O4 2.390(4) 11_566
Er1 O4 2.390(4) 4_565
Er1 O5 2.193(5) .
Er1 O6 2.248(4) .
Er1 O6 2.248(4) 10_556
O5 S1 1.461(5) .
O5 S1 1.461(5) 10_556
O6 S2 1.451(5) .
S1 S1 1.278(7) 10_556

loop_
_exptl_oxdiff_crystal_face_indexfrac_h
_exptl_oxdiff_crystal_face_indexfrac_k
_exptl_oxdiff_crystal_face_indexfrac_l
_exptl_oxdiff_crystal_face_x
_exptl_oxdiff_crystal_face_y
_exptl_oxdiff_crystal_face_z
8.9930 -9.0204 2.0032 0.4080 0.3062 0.8772
7.0084 8.9871 4.0082 0.2554 0.8441 -0.4358
-1.9841 13.0062 -1.9947 0.0608 0.0797 -1.0417
-9.9931 4.0213 -6.0039 -0.2586 -0.8051 -0.6244
-3.0136 -11.9957 -1.0077 -0.1953 -0.5075 0.8030
-10.0034 -3.9800 -5.0082 -0.3608 -0.9235 -0.0118
7.9889 -8.0178 5.0008 0.1695 0.5399 0.8575
0.9862 -1.0014 8.9946 -0.4809 0.7632 0.3093
-1.0049 7.0040 7.9970 -0.5065 0.8000 -0.3404
-2.9932 12.0086 3.0006 -0.3082 0.4291 -0.8660
1.9993 -10.0065 -5.9987 0.4347 -0.6687 0.6279
1.0096 -4.0036 -8.9949 0.5823 -0.8076 0.0956
-0.9840 3.0018 -8.9937 0.4915 -0.7128 -0.4564
-7.0207 -7.9860 4.9863 -0.7896 -0.0713 0.5794
-11.0061 5.0244 2.9897 -0.8567 -0.0731 -0.4993
-10.0006 8.0227 1.9927 -0.7170 -0.0399 -0.7256
8.0202 6.9838 -4.9858 0.8483 0.0869 -0.4873
11.0167 1.9766 -4.9852 1.0136 0.0832 -0.0639

loop_
_smtbx_masks_void_nr
_smtbx_masks_void_average_x
_smtbx_masks_void_average_y
_smtbx_masks_void_average_z
_smtbx_masks_void_volume
_smtbx_masks_void_count_electrons
1 0.000 0.000 -0.171 459.9 139.2
2 0.000 0.500 0.250 16.3 0.5
3 0.000 0.500 0.750 16.3 0.5
4 0.250 0.250 0.250 19.0 2.4
5 0.250 0.250 0.750 19.0 2.4
6 0.250 0.750 0.250 19.0 2.4
7 0.250 0.750 0.750 19.0 2.4
8 0.500 0.500 -0.681 459.9 139.2
9 0.500 0.000 0.250 16.3 0.5
10 0.500 0.000 0.750 16.3 0.5
11 0.750 0.250 0.250 19.0 2.4
12 0.750 0.250 0.750 19.0 2.4
13 0.750 0.750 0.250 19.0 2.4
14 0.750 0.750 0.750 19.0 2.4
